data_2207465
loop_
_publ_author_name
'Zhang, Li-Ping'
'Zhu, Long-Guan'
'Cai, Guo-Qiang'

_publ_section_title
;
 <i>cis</i>-Diaquabis(1,10-phenanthroline)manganese(II)
 4-sulfonatobenzoate 6.5-hydrate
;
_journal_coeditor_code BV6037
_journal_issue 12
_journal_name_full 'Acta Crystallographica Section E'
_journal_page_first m2634
_journal_page_last m2636
_journal_paper_doi 10.1107/S1600536805037001
_journal_volume 61
_journal_year 2005
_chemical_formula_iupac '[Mn (C12 H8 N2)2 (H2 O)2] (C7 H4 O5 S) , 6.5H2 O'
_chemical_formula_moiety 'C24 H20 Mn1 N4 O2 2+ , C7 H4 O5 S 2- , 6.5H2 O'
_chemical_formula_sum 'C31 H37 Mn N4 O13.5 S'
_chemical_formula_weight 769.15
_chemical_name_systematic
;cis-Diaquabis(1,10-phenanthroline)manganese(II) 4-sulfonatobenzoate
 6.5-hydrate
;
_space_group_IT_number 2
_symmetry_cell_setting triclinic
_symmetry_space_group_name_Hall '-P 1'
_symmetry_space_group_name_H-M 'P -1'
_atom_sites_solution_hydrogens geom
_atom_sites_solution_primary direct
_atom_sites_solution_secondary difmap
_audit_creation_method SHELXL97
_cell_angle_alpha 106.408(2)
_cell_angle_beta 101.9080(10)
_cell_angle_gamma 114.8950(10)
_cell_formula_units_Z 2
_cell_length_a 12.4689(10)
_cell_length_b 13.0731(11)
_cell_length_c 13.3104(11)
_cell_measurement_reflns_used 4511
_cell_measurement_temperature 295(2)
_cell_measurement_theta_max 28.2
_cell_measurement_theta_min 2.5
_cell_volume 1751.1(3)
_computing_cell_refinement 'SAINT (Bruker, 2002)'
_computing_data_collection 'SMART (Bruker, 2002)'
_computing_data_reduction SAINT
_computing_molecular_graphics 'ORTEP-3 for Windows (Farrugia, 1997)'
_computing_publication_material 'WinGX (Farrugia, 1999)'
_computing_structure_refinement 'SHELXL97 (Sheldrick, 1997)'
_computing_structure_solution 'SHELXS97 (Sheldrick, 1997)'
_diffrn_ambient_temperature 295(2)
_diffrn_measured_fraction_theta_full 0.99
_diffrn_measured_fraction_theta_max 0.99
_diffrn_measurement_device_type 'Bruker APEX area-detector'
_diffrn_measurement_method '\f and \w'
_diffrn_radiation_monochromator graphite
_diffrn_radiation_source 'fine-focus sealed tube'
_diffrn_radiation_type MoK\a
_diffrn_radiation_wavelength 0.71073
_diffrn_reflns_av_R_equivalents 0.059
_diffrn_reflns_av_sigmaI/netI 0.055
_diffrn_reflns_limit_h_max 14
_diffrn_reflns_limit_h_min -14
_diffrn_reflns_limit_k_max 13
_diffrn_reflns_limit_k_min -15
_diffrn_reflns_limit_l_max 13
_diffrn_reflns_limit_l_min -15
_diffrn_reflns_number 8888
_diffrn_reflns_theta_full 25.0
_diffrn_reflns_theta_max 25.0
_diffrn_reflns_theta_min 1.72
_diffrn_standards_number 0
_exptl_absorpt_coefficient_mu 0.508
_exptl_absorpt_correction_T_max 0.789
_exptl_absorpt_correction_T_min 0.782
_exptl_absorpt_correction_type multi-scan
_exptl_absorpt_process_details '(SADABS; Bruker, 2002)'
_exptl_crystal_colour 'pale yellow'
_exptl_crystal_density_diffrn 1.46
_exptl_crystal_density_method 'not measured'
_exptl_crystal_description brick
_exptl_crystal_F_000 791
_exptl_crystal_size_max 0.51
_exptl_crystal_size_mid 0.50
_exptl_crystal_size_min 0.49
_refine_diff_density_max 0.650
_refine_diff_density_min -0.482
_refine_ls_extinction_method none
_refine_ls_goodness_of_fit_ref 1.09
_refine_ls_hydrogen_treatment mixed
_refine_ls_matrix_type full
_refine_ls_number_parameters 544
_refine_ls_number_reflns 6101
_refine_ls_number_restraints 102
_refine_ls_restrained_S_all 1.12
_refine_ls_R_factor_all 0.057
_refine_ls_R_factor_gt 0.050
_refine_ls_shift/su_max 0.001
_refine_ls_shift/su_mean 0.000
_refine_ls_structure_factor_coef Fsqd
_refine_ls_weighting_details 'calc w = 1/[\s^2^(Fo^2^)+(0.0852P)^2^+0.1951P] where P=(Fo^2^+2Fc^2^)/3'
_refine_ls_weighting_scheme calc
_refine_ls_wR_factor_gt 0.140
_refine_ls_wR_factor_ref 0.145
_reflns_number_gt 5105
_reflns_number_total 6101
_reflns_threshold_expression I>2\s(I)
_cod_data_source_file bv6037.cif
_cod_data_source_block I
_cod_original_formula_sum 'C31 H37 Mn1 N4 O13.5 S1'
_cod_database_code 2207465
_cod_database_fobs_code 2207465

loop_
_symmetry_equiv_pos_as_xyz
'x, y, z'
'-x, -y, -z'

loop_
_atom_site_label
_atom_site_fract_x
_atom_site_fract_y
_atom_site_fract_z
_atom_site_U_iso_or_equiv
_atom_site_adp_type
_atom_site_calc_flag
_atom_site_refinement_flags
_atom_site_occupancy
_atom_site_disorder_assembly
_atom_site_disorder_group
_atom_site_type_symbol
Mn1 0.92760(4) 0.79498(4) 0.66465(3) 0.03468(16) Uani d . 1 . . Mn
S1 0.28760(10) 0.71297(9) 0.89214(8) 0.0643(3) Uani d D 1 . . S
O1 1.11239(19) 0.8205(2) 0.7200(2) 0.0537(5) Uani d D 1 . . O
O2 0.99551(19) 0.88508(19) 0.55933(17) 0.0452(5) Uani d D 1 . . O
O3 0.1597(2) 0.12924(18) 0.62656(17) 0.0484(5) Uani d . 1 . . O
O4 0.3371(2) 0.2024(2) 0.76996(19) 0.0586(6) Uani d D 1 . . O
O5 0.3731(8) 0.7918(5) 0.8501(8) 0.094(3) Uani d PDU 0.610(13) A 1 O
O6 0.3342(9) 0.7653(6) 1.0119(3) 0.078(2) Uani d PDU 0.610(13) A 1 O
O7 0.1618(5) 0.6901(8) 0.8420(7) 0.071(2) Uani d PDU 0.610(13) A 1 O
O5' 0.4152(7) 0.8041(7) 0.9255(15) 0.116(5) Uani d PDU 0.390(13) A 2 O
O6' 0.2559(15) 0.7043(14) 0.9898(9) 0.110(4) Uani d PDU 0.390(13) A 2 O
O7' 0.1867(13) 0.7063(17) 0.8128(13) 0.106(6) Uani d PDU 0.390(13) A 2 O
O8 0.3034(2) 0.9719(2) 0.6770(2) 0.0663(7) Uani d D 1 . . O
O9 0.5152(3) 0.9921(3) 0.8241(3) 0.1056(11) Uani d D 1 . . O
O10 0.6032(3) 0.3058(4) 0.8187(3) 0.1160(13) Uani d D 1 . . O
O11 0.7925(6) 0.3388(5) 0.7320(4) 0.166(2) Uani d D 1 . . O
O12 0.7904(8) 0.1390(8) 0.5744(7) 0.126(3) Uani d PDU 0.587(12) B 3 O
O12' 0.6544(17) 0.0848(17) 0.5319(16) 0.186(8) Uani d PU 0.413(12) B 4 O
O13 0.5731(10) -0.0053(10) 0.6195(9) 0.149(3) Uani d PDU 0.50 . . O
O14' 1.029(3) 0.534(3) 0.997(3) 0.219(15) Uani d PU 0.337(18) . 5 O
O14 0.9894(10) 0.4788(11) 0.8916(11) 0.193(6) Uani d PU 0.663(18) . 6 O
N1 0.9227(2) 0.9590(2) 0.77597(18) 0.0402(5) Uani d . 1 . . N
N2 0.8792(2) 0.7528(2) 0.81144(18) 0.0408(5) Uani d . 1 . . N
N3 0.7281(2) 0.7226(2) 0.54206(19) 0.0410(5) Uani d . 1 . . N
N4 0.8424(2) 0.5887(2) 0.56089(19) 0.0430(6) Uani d . 1 . . N
C1 0.9448(3) 1.0604(3) 0.7593(3) 0.0504(7) Uani d . 1 . . C
H1 0.9799 1.0740 0.7058 0.060 Uiso calc R 1 . . H
C2 0.9178(3) 1.1476(3) 0.8185(3) 0.0625(9) Uani d . 1 . . C
H2 0.9356 1.2179 0.8048 0.075 Uiso calc R 1 . . H
C3 0.8656(3) 1.1286(3) 0.8957(3) 0.0625(9) Uani d . 1 . . C
H3 0.8464 1.1855 0.9350 0.075 Uiso calc R 1 . . H
C4 0.8405(3) 1.0238(3) 0.9162(2) 0.0503(8) Uani d . 1 . . C
C5 0.7850(3) 0.9966(4) 0.9955(3) 0.0669(10) Uani d . 1 . . C
H5 0.7623 1.0501 1.0350 0.080 Uiso calc R 1 . . H
C6 0.7646(3) 0.8959(4) 1.0148(3) 0.0663(10) Uani d . 1 . . C
H6 0.7289 0.8814 1.0678 0.080 Uiso calc R 1 . . H
C7 0.7968(3) 0.8098(3) 0.9549(2) 0.0525(8) Uani d . 1 . . C
C8 0.7786(3) 0.7047(4) 0.9722(3) 0.0650(10) Uani d . 1 . . C
H8 0.7439 0.6870 1.0249 0.078 Uiso calc R 1 . . H
C9 0.8118(4) 0.6271(3) 0.9118(3) 0.0649(10) Uani d . 1 . . C
H9 0.8017 0.5575 0.9239 0.078 Uiso calc R 1 . . H
C10 0.8609(3) 0.6549(3) 0.8319(3) 0.0538(8) Uani d . 1 . . C
H10 0.8821 0.6012 0.7904 0.065 Uiso calc R 1 . . H
C11 0.8486(2) 0.8313(3) 0.8738(2) 0.0410(6) Uani d . 1 . . C
C12 0.8716(2) 0.9401(3) 0.8541(2) 0.0398(6) Uani d . 1 . . C
C13 0.6739(3) 0.7889(3) 0.5297(3) 0.0516(8) Uani d . 1 . . C
H13 0.7191 0.8734 0.5760 0.062 Uiso calc R 1 . . H
C14 0.5523(3) 0.7377(4) 0.4507(3) 0.0623(9) Uani d . 1 . . C
H14 0.5179 0.7873 0.4441 0.075 Uiso calc R 1 . . H
C15 0.4850(3) 0.6145(4) 0.3836(3) 0.0611(9) Uani d . 1 . . C
H15 0.4031 0.5789 0.3314 0.073 Uiso calc R 1 . . H
C16 0.5378(3) 0.5411(3) 0.3926(2) 0.0508(8) Uani d . 1 . . C
C17 0.4738(3) 0.4119(4) 0.3240(3) 0.0634(10) Uani d . 1 . . C
H17 0.3919 0.3731 0.2707 0.076 Uiso calc R 1 . . H
C18 0.5290(3) 0.3438(3) 0.3344(3) 0.0650(10) Uani d . 1 . . C
H18 0.4843 0.2592 0.2889 0.078 Uiso calc R 1 . . H
C19 0.6548(3) 0.4004(3) 0.4140(3) 0.0531(8) Uani d . 1 . . C
C20 0.7164(4) 0.3349(3) 0.4275(3) 0.0675(10) Uani d . 1 . . C
H20 0.6751 0.2501 0.3836 0.081 Uiso calc R 1 . . H
C21 0.8378(4) 0.3955(3) 0.5056(3) 0.0669(10) Uani d . 1 . . C
H21 0.8797 0.3525 0.5151 0.080 Uiso calc R 1 . . H
C22 0.8977(3) 0.5227(3) 0.5709(3) 0.0532(8) Uani d . 1 . . C
H22 0.9801 0.5631 0.6238 0.064 Uiso calc R 1 . . H
C23 0.7216(3) 0.5282(3) 0.4838(2) 0.0417(6) Uani d . 1 . . C
C24 0.6615(3) 0.5997(3) 0.4734(2) 0.0405(6) Uani d . 1 . . C
C25 0.2626(3) 0.3392(2) 0.7581(2) 0.0365(6) Uani d . 1 . . C
C26 0.3728(3) 0.4426(3) 0.8427(2) 0.0446(7) Uani d . 1 A . C
H26 0.4424 0.4356 0.8726 0.053 Uiso calc R 1 . . H
C27 0.3803(3) 0.5558(3) 0.8830(3) 0.0502(7) Uani d . 1 . . C
H27 0.4550 0.6247 0.9393 0.060 Uiso calc R 1 A . H
C28 0.2776(3) 0.5669(3) 0.8401(2) 0.0468(7) Uani d . 1 A . C
C29 0.1675(3) 0.4645(3) 0.7560(3) 0.0602(9) Uani d . 1 . . C
H29 0.0980 0.4719 0.7266 0.072 Uiso calc R 1 A . H
C30 0.1599(3) 0.3516(3) 0.7154(3) 0.0532(8) Uani d . 1 A . C
H30 0.0851 0.2830 0.6588 0.064 Uiso calc R 1 . . H
C31 0.2533(3) 0.2150(3) 0.7143(2) 0.0388(6) Uani d . 1 . . C
H1A 1.132(3) 0.784(3) 0.757(3) 0.080 Uiso d D 1 . . H
H1B 1.175(2) 0.866(3) 0.707(3) 0.080 Uiso d D 1 . . H
H2A 1.060(2) 0.9574(18) 0.584(3) 0.080 Uiso d D 1 . . H
H2B 0.937(2) 0.872(3) 0.504(2) 0.080 Uiso d D 1 . . H
H8B 0.307(3) 1.0411(19) 0.694(3) 0.080 Uiso d D 1 . . H
H8A 0.366(3) 0.980(3) 0.725(3) 0.080 Uiso d D 1 . . H
H9A 0.474(3) 0.9398(18) 0.850(2) 0.080 Uiso d D 1 . . H
H9B 0.571(2) 1.0594(11) 0.8805(18) 0.080 Uiso d D 1 . . H
H10A 0.5228(10) 0.273(3) 0.803(3) 0.080 Uiso d D 1 . . H
H10B 0.633(3) 0.278(3) 0.861(3) 0.080 Uiso d D 1 . . H
H11A 0.8257 0.3719 0.6891 0.080 Uiso d D 1 . . H
H12A 0.7109(18) 0.092(4) 0.555(4) 0.080 Uiso d D 1 . . H
H13A 0.573(8) -0.047(6) 0.658(6) 0.080 Uiso d PD 0.50 . . H

loop_
_atom_site_aniso_label
_atom_site_aniso_U_11
_atom_site_aniso_U_22
_atom_site_aniso_U_33
_atom_site_aniso_U_12
_atom_site_aniso_U_13
_atom_site_aniso_U_23
Mn1 0.0371(2) 0.0356(3) 0.0327(2) 0.02055(19) 0.01268(18) 0.01309(18)
S1 0.0887(7) 0.0546(5) 0.0501(5) 0.0496(5) 0.0107(5) 0.0126(4)
O1 0.0452(12) 0.0688(15) 0.0619(14) 0.0356(12) 0.0179(11) 0.0374(12)
O2 0.0458(11) 0.0450(11) 0.0390(11) 0.0182(9) 0.0109(9) 0.0213(9)
O3 0.0536(12) 0.0393(11) 0.0440(11) 0.0219(10) 0.0091(10) 0.0161(9)
O4 0.0618(14) 0.0521(13) 0.0601(14) 0.0366(12) 0.0076(11) 0.0200(11)
O5 0.128(5) 0.045(3) 0.117(5) 0.033(3) 0.072(4) 0.042(3)
O6 0.124(5) 0.058(3) 0.038(2) 0.061(4) -0.002(2) 0.004(2)
O7 0.077(3) 0.052(3) 0.084(4) 0.045(2) 0.007(3) 0.027(3)
O5' 0.104(6) 0.059(5) 0.135(9) 0.043(5) -0.002(5) 0.004(5)
O6' 0.134(8) 0.104(8) 0.100(6) 0.098(7) 0.014(5) 0.016(5)
O7' 0.153(9) 0.086(7) 0.087(7) 0.075(7) 0.006(5) 0.051(5)
O8 0.0568(14) 0.0501(14) 0.0912(19) 0.0306(12) 0.0229(13) 0.0265(13)
O9 0.091(2) 0.077(2) 0.107(3) 0.0340(18) -0.002(2) 0.0256(18)
O10 0.0681(19) 0.174(4) 0.121(3) 0.050(2) 0.024(2) 0.107(3)
O11 0.248(6) 0.187(5) 0.180(4) 0.149(5) 0.149(5) 0.118(4)
O12 0.130(4) 0.124(4) 0.121(4) 0.061(3) 0.047(3) 0.053(3)
O12' 0.189(8) 0.186(8) 0.184(8) 0.096(5) 0.071(4) 0.075(4)
O13 0.147(3) 0.149(3) 0.148(3) 0.0759(19) 0.0578(16) 0.0591(16)
O14' 0.218(15) 0.220(15) 0.221(15) 0.114(8) 0.079(6) 0.093(7)
O14 0.188(6) 0.195(6) 0.197(7) 0.099(4) 0.079(3) 0.075(4)
N1 0.0414(13) 0.0412(13) 0.0359(12) 0.0224(11) 0.0143(10) 0.0114(10)
N2 0.0411(12) 0.0433(13) 0.0340(12) 0.0205(11) 0.0107(10) 0.0150(10)
N3 0.0388(12) 0.0448(14) 0.0384(13) 0.0191(11) 0.0136(10) 0.0203(11)
N4 0.0472(14) 0.0407(13) 0.0389(13) 0.0218(11) 0.0174(11) 0.0138(11)
C1 0.0579(19) 0.0442(17) 0.0523(18) 0.0295(15) 0.0220(15) 0.0180(14)
C2 0.069(2) 0.0461(19) 0.070(2) 0.0350(18) 0.0205(19) 0.0154(17)
C3 0.066(2) 0.059(2) 0.059(2) 0.0423(19) 0.0196(18) 0.0075(17)
C4 0.0445(16) 0.059(2) 0.0370(15) 0.0306(15) 0.0100(13) 0.0036(14)
C5 0.067(2) 0.087(3) 0.0445(19) 0.046(2) 0.0241(17) 0.0099(18)
C6 0.062(2) 0.099(3) 0.0354(17) 0.041(2) 0.0270(16) 0.0206(18)
C7 0.0430(17) 0.068(2) 0.0313(15) 0.0206(16) 0.0097(13) 0.0164(15)
C8 0.063(2) 0.081(3) 0.0422(18) 0.025(2) 0.0207(16) 0.0312(18)
C9 0.072(2) 0.062(2) 0.054(2) 0.0245(19) 0.0171(18) 0.0351(18)
C10 0.0611(19) 0.0521(19) 0.0465(18) 0.0289(16) 0.0160(15) 0.0214(15)
C11 0.0325(14) 0.0488(17) 0.0286(13) 0.0164(13) 0.0058(11) 0.0102(12)
C12 0.0322(14) 0.0447(16) 0.0295(13) 0.0180(12) 0.0055(11) 0.0053(12)
C13 0.0457(17) 0.060(2) 0.0512(18) 0.0280(16) 0.0154(14) 0.0268(16)
C14 0.0516(19) 0.086(3) 0.063(2) 0.040(2) 0.0192(17) 0.043(2)
C15 0.0397(17) 0.085(3) 0.0520(19) 0.0235(18) 0.0108(15) 0.0368(19)
C16 0.0405(16) 0.065(2) 0.0340(15) 0.0150(15) 0.0134(13) 0.0227(15)
C17 0.0441(18) 0.070(2) 0.0394(17) 0.0067(17) 0.0077(14) 0.0163(17)
C18 0.059(2) 0.050(2) 0.0435(18) 0.0047(17) 0.0155(16) 0.0045(15)
C19 0.0582(19) 0.0425(17) 0.0455(17) 0.0156(15) 0.0269(15) 0.0116(14)
C20 0.081(3) 0.0410(18) 0.064(2) 0.0223(18) 0.033(2) 0.0088(16)
C21 0.084(3) 0.051(2) 0.076(2) 0.041(2) 0.039(2) 0.0233(19)
C22 0.0569(19) 0.0496(18) 0.0550(19) 0.0314(16) 0.0217(15) 0.0168(15)
C23 0.0440(15) 0.0446(16) 0.0314(14) 0.0167(13) 0.0194(12) 0.0148(12)
C24 0.0372(14) 0.0489(17) 0.0301(13) 0.0143(13) 0.0159(12) 0.0192(13)
C25 0.0421(15) 0.0398(15) 0.0327(14) 0.0218(13) 0.0158(12) 0.0190(12)
C26 0.0434(16) 0.0456(17) 0.0464(16) 0.0260(14) 0.0133(13) 0.0188(14)
C27 0.0463(17) 0.0416(17) 0.0506(18) 0.0199(14) 0.0099(14) 0.0135(14)
C28 0.0618(19) 0.0461(17) 0.0393(15) 0.0336(16) 0.0157(14) 0.0193(13)
C29 0.063(2) 0.058(2) 0.0538(19) 0.0414(18) 0.0014(16) 0.0132(16)
C30 0.0494(17) 0.0448(17) 0.0491(18) 0.0244(15) 0.0008(14) 0.0105(14)
C31 0.0428(15) 0.0424(16) 0.0371(15) 0.0226(13) 0.0164(13) 0.0218(13)

loop_
_atom_type_symbol
_atom_type_description
_atom_type_scat_dispersion_real
_atom_type_scat_dispersion_imag
_atom_type_scat_source
C C 0.0033 0.0016 'International Tables Vol C Tables 4.2.6.8 and 6.1.1.4'
H H 0.0000 0.0000 'International Tables Vol C Tables 4.2.6.8 and 6.1.1.4'
N N 0.0061 0.0033 'International Tables Vol C Tables 4.2.6.8 and 6.1.1.4'
O O 0.0106 0.0060 'International Tables Vol C Tables 4.2.6.8 and 6.1.1.4'
S S 0.1246 0.1234 'International Tables Vol C Tables 4.2.6.8 and 6.1.1.4'
Mn Mn 0.3368 0.7283 'International Tables Vol C Tables 4.2.6.8 and 6.1.1.4'

loop_
_geom_angle_atom_site_label_1
_geom_angle_atom_site_label_2
_geom_angle_atom_site_label_3
_geom_angle
_geom_angle_publ_flag
O1 Mn1 O2 84.02(8) yes
O1 Mn1 N1 110.56(9) yes
O2 Mn1 N1 93.02(9) yes
O1 Mn1 N4 91.09(9) yes
O2 Mn1 N4 105.67(8) yes
N1 Mn1 N4 152.91(9) yes
O1 Mn1 N3 157.91(9) yes
O2 Mn1 N3 85.67(8) yes
N1 Mn1 N3 89.43(8) yes
N4 Mn1 N3 72.99(9) yes
O1 Mn1 N2 94.97(9) yes
O2 Mn1 N2 164.63(8) yes
N1 Mn1 N2 72.91(8) yes
N4 Mn1 N2 89.67(8) yes
N3 Mn1 N2 100.04(8) yes
O5' S1 O7' 122.1(8) ?
O5' S1 O6 75.5(6) ?
O7' S1 O6 130.5(8) ?
O5' S1 O7 139.9(6) ?
O6 S1 O7 113.0(4) ?
O5' S1 O6' 110.9(7) ?
O7' S1 O6' 109.5(8) ?
O7 S1 O6' 86.8(5) ?
O7' S1 O5 86.6(7) ?
O6 S1 O5 111.6(4) ?
O7 S1 O5 108.8(4) ?
O6' S1 O5 146.0(6) ?
O5' S1 C28 107.0(4) ?
O7' S1 C28 107.4(8) ?
O6 S1 C28 110.0(2) ?
O7 S1 C28 106.1(4) ?
O6' S1 C28 96.7(5) ?
O5 S1 C28 107.0(3) ?
Mn1 O1 H1A 123(2) ?
Mn1 O1 H1B 126(2) ?
H1A O1 H1B 111(4) ?
Mn1 O2 H2A 125(2) ?
Mn1 O2 H2B 114(2) ?
H2A O2 H2B 110.9(17) ?
H8B O8 H8A 109(4) ?
H9A O9 H9B 107.2(17) ?
H10A O10 H10B 109(4) ?
C1 N1 C12 117.9(2) ?
C1 N1 Mn1 126.0(2) ?
C12 N1 Mn1 115.02(18) ?
C10 N2 C11 117.3(3) ?
C10 N2 Mn1 128.1(2) ?
C11 N2 Mn1 113.93(18) ?
C13 N3 C24 117.8(3) ?
C13 N3 Mn1 126.7(2) ?
C24 N3 Mn1 115.45(18) ?
C22 N4 C23 117.9(3) ?
C22 N4 Mn1 126.4(2) ?
C23 N4 Mn1 115.66(19) ?
N1 C1 C2 123.1(3) ?
N1 C1 H1 118.4 ?
C2 C1 H1 118.4 ?
C3 C2 C1 119.3(3) ?
C3 C2 H2 120.4 ?
C1 C2 H2 120.4 ?
C2 C3 C4 119.8(3) ?
C2 C3 H3 120.1 ?
C4 C3 H3 120.1 ?
C3 C4 C12 117.9(3) ?
C3 C4 C5 123.3(3) ?
C12 C4 C5 118.8(3) ?
C6 C5 C4 121.7(3) ?
C6 C5 H5 119.2 ?
C4 C5 H5 119.2 ?
C5 C6 C7 121.2(3) ?
C5 C6 H6 119.4 ?
C7 C6 H6 119.4 ?
C8 C7 C11 117.5(3) ?
C8 C7 C6 123.5(3) ?
C11 C7 C6 119.0(3) ?
C9 C8 C7 120.1(3) ?
C9 C8 H8 120.0 ?
C7 C8 H8 120.0 ?
C8 C9 C10 118.5(3) ?
C8 C9 H9 120.8 ?
C10 C9 H9 120.8 ?
N2 C10 C9 124.0(3) ?
N2 C10 H10 118.0 ?
C9 C10 H10 118.0 ?
N2 C11 C7 122.7(3) ?
N2 C11 C12 117.6(2) ?
C7 C11 C12 119.7(3) ?
N1 C12 C4 121.9(3) ?
N1 C12 C11 118.4(2) ?
C4 C12 C11 119.6(3) ?
N3 C13 C14 123.0(3) ?
N3 C13 H13 118.5 ?
C14 C13 H13 118.5 ?
C15 C14 C13 119.0(3) ?
C15 C14 H14 120.5 ?
C13 C14 H14 120.5 ?
C14 C15 C16 120.2(3) ?
C14 C15 H15 119.9 ?
C16 C15 H15 119.9 ?
C15 C16 C24 117.5(3) ?
C15 C16 C17 123.4(3) ?
C24 C16 C17 119.2(3) ?
C18 C17 C16 121.6(3) ?
C18 C17 H17 119.2 ?
C16 C17 H17 119.2 ?
C17 C18 C19 120.7(3) ?
C17 C18 H18 119.6 ?
C19 C18 H18 119.6 ?
C20 C19 C23 117.5(3) ?
C20 C19 C18 123.1(3) ?
C23 C19 C18 119.5(3) ?
C21 C20 C19 119.9(3) ?
C21 C20 H20 120.0 ?
C19 C20 H20 120.0 ?
C20 C21 C22 119.0(3) ?
C20 C21 H21 120.5 ?
C22 C21 H21 120.5 ?
N4 C22 C21 123.0(3) ?
N4 C22 H22 118.5 ?
C21 C22 H22 118.5 ?
N4 C23 C19 122.7(3) ?
N4 C23 C24 117.8(3) ?
C19 C23 C24 119.5(3) ?
N3 C24 C16 122.5(3) ?
N3 C24 C23 118.1(2) ?
C16 C24 C23 119.5(3) ?
C30 C25 C26 118.7(3) ?
C30 C25 C31 120.3(3) ?
C26 C25 C31 121.0(2) ?
C27 C26 C25 120.7(3) ?
C27 C26 H26 119.6 ?
C25 C26 H26 119.6 ?
C28 C27 C26 120.1(3) ?
C28 C27 H27 120.0 ?
C26 C27 H27 120.0 ?
C27 C28 C29 119.7(3) ?
C27 C28 S1 120.0(2) ?
C29 C28 S1 120.3(2) ?
C30 C29 C28 120.4(3) ?
C30 C29 H29 119.8 ?
C28 C29 H29 119.8 ?
C29 C30 C25 120.5(3) ?
C29 C30 H30 119.8 ?
C25 C30 H30 119.8 ?
O4 C31 O3 123.9(3) ?
O4 C31 C25 117.8(2) ?
O3 C31 C25 118.3(2) ?

loop_
_geom_bond_atom_site_label_1
_geom_bond_atom_site_label_2
_geom_bond_site_symmetry_2
_geom_bond_distance
_geom_bond_publ_flag
Mn1 O1 . 2.116(2) yes
Mn1 O2 . 2.1570(19) yes
Mn1 N1 . 2.269(2) yes
Mn1 N2 . 2.303(2) yes
Mn1 N3 . 2.284(2) yes
Mn1 N4 . 2.278(2) yes
S1 O5' . 1.401(7) ?
S1 O7' . 1.418(7) ?
S1 O6 . 1.419(4) ?
S1 O7 . 1.434(5) ?
S1 O6' . 1.455(7) ?
S1 O5 . 1.469(4) ?
S1 C28 . 1.778(3) ?
O1 H1A . 0.84(4) ?
O1 H1B . 0.85(4) ?
O2 H2A . 0.85(3) ?
O2 H2B . 0.84(3) ?
O3 C31 . 1.257(3) ?
O4 C31 . 1.250(3) ?
O8 H8B . 0.85(3) ?
O8 H8A . 0.85(4) ?
O9 H9A . 0.87(3) ?
O9 H9B . 0.85(2) ?
O10 H10A . 0.86(3) ?
O10 H10B . 0.85(4) ?
O11 H11A . 0.88000 ?
O12 H12A . 0.848(11) ?
O12' H12A . 0.66(4) ?
O13 H13A . 0.846(11) ?
O14' O14' 2_767 0.92(5) ?
N1 C1 . 1.329(4) ?
N1 C12 . 1.355(4) ?
N2 C10 . 1.319(4) ?
N2 C11 . 1.368(4) ?
N3 C13 . 1.327(4) ?
N3 C24 . 1.357(4) ?
N4 C22 . 1.329(4) ?
N4 C23 . 1.360(4) ?
C1 C2 . 1.400(4) ?
C1 H1 . 0.9300 ?
C2 C3 . 1.351(5) ?
C2 H2 . 0.9300 ?
C3 C4 . 1.392(5) ?
C3 H3 . 0.9300 ?
C4 C12 . 1.417(4) ?
C4 C5 . 1.424(5) ?
C5 C6 . 1.342(6) ?
C5 H5 . 0.9300 ?
C6 C7 . 1.438(5) ?
C6 H6 . 0.9300 ?
C7 C8 . 1.390(5) ?
C7 C11 . 1.403(4) ?
C8 C9 . 1.369(5) ?
C8 H8 . 0.9300 ?
C9 C10 . 1.392(5) ?
C9 H9 . 0.9300 ?
C10 H10 . 0.9300 ?
C11 C12 . 1.439(4) ?
C13 C14 . 1.394(4) ?
C13 H13 . 0.9300 ?
C14 C15 . 1.355(5) ?
C14 H14 . 0.9300 ?
C15 C16 . 1.389(5) ?
C15 H15 . 0.9300 ?
C16 C24 . 1.406(4) ?
C16 C17 . 1.420(5) ?
C17 C18 . 1.353(5) ?
C17 H17 . 0.9300 ?
C18 C19 . 1.423(5) ?
C18 H18 . 0.9300 ?
C19 C20 . 1.392(5) ?
C19 C23 . 1.408(4) ?
C20 C21 . 1.370(5) ?
C20 H20 . 0.9300 ?
C21 C22 . 1.396(5) ?
C21 H21 . 0.9300 ?
C22 H22 . 0.9300 ?
C23 C24 . 1.441(4) ?
C25 C30 . 1.384(4) ?
C25 C26 . 1.386(4) ?
C25 C31 . 1.506(4) ?
C26 C27 . 1.378(4) ?
C26 H26 . 0.9300 ?
C27 C28 . 1.374(4) ?
C27 H27 . 0.9300 ?
C28 C29 . 1.379(5) ?
C29 C30 . 1.375(4) ?
C29 H29 . 0.9300 ?
C30 H30 . 0.9300 ?

loop_
_geom_hbond_atom_site_label_D
_geom_hbond_atom_site_label_H
_geom_hbond_atom_site_label_A
_geom_hbond_site_symmetry_A
_geom_hbond_distance_DH
_geom_hbond_distance_HA
_geom_hbond_distance_DA
_geom_hbond_angle_DHA
_geom_hbond_publ_flag
O1 H1A O7' 1_655 0.84(4) 1.690(17) 2.521(11) 168(4) yes
O1 H1A O7 1_655 0.84(4) 1.979(13) 2.821(8) 175(3) yes
O1 H1B O8 1_655 0.85(4) 1.83(4) 2.674(3) 175(3) yes
O2 H2A O3 1_665 0.85(3) 1.885(16) 2.704(3) 162(3) yes
O2 H2B O3 2_666 0.84(3) 1.89(3) 2.713(3) 166(3) yes
O8 H8B O4 1_565 0.85(3) 1.890(15) 2.721(3) 165(3) yes
O8 H8A O9 . 0.85(4) 1.96(4) 2.804(4) 174(4) yes
O9 H9A O5 . 0.87(3) 1.809(9) 2.641(5) 158(3) yes
O9 H9A O5' . 0.87(3) 2.21(2) 3.066(16) 165(4) yes
O9 H9B O6 2_677 0.85(2) 1.966(9) 2.781(7) 161(3) yes
O10 H10A O4 . 0.86(3) 1.99(3) 2.846(4) 178(4) yes
O10 H10B O6 2_667 0.85(4) 1.954(19) 2.762(5) 158(4) yes
O10 H10B O6' 2_667 0.85(4) 2.07(2) 2.853(10) 154(4) yes
O13 H13A O9 1_545 0.846(11) 2.45(7) 2.964(12) 120(7) yes

loop_
_geom_torsion_atom_site_label_1
_geom_torsion_atom_site_label_2
_geom_torsion_atom_site_label_3
_geom_torsion_atom_site_label_4
_geom_torsion
O1 Mn1 N1 C1 90.5(2)
O2 Mn1 N1 C1 5.8(2)
N4 Mn1 N1 C1 -128.4(3)
N3 Mn1 N1 C1 -79.8(2)
N2 Mn1 N1 C1 179.5(3)
O1 Mn1 N1 C12 -101.24(19)
O2 Mn1 N1 C12 174.02(18)
N4 Mn1 N1 C12 39.8(3)
N3 Mn1 N1 C12 88.38(18)
N2 Mn1 N1 C12 -12.30(17)
O1 Mn1 N2 C10 -68.1(3)
O2 Mn1 N2 C10 -153.6(3)
N1 Mn1 N2 C10 -178.1(3)
N4 Mn1 N2 C10 22.9(3)
N3 Mn1 N2 C10 95.6(3)
O1 Mn1 N2 C11 121.98(19)
O2 Mn1 N2 C11 36.5(4)
N1 Mn1 N2 C11 11.98(17)
N4 Mn1 N2 C11 -146.95(19)
N3 Mn1 N2 C11 -74.29(19)
O1 Mn1 N3 C13 -131.7(3)
O2 Mn1 N3 C13 -69.4(2)
N1 Mn1 N3 C13 23.7(2)
N4 Mn1 N3 C13 -177.3(3)
N2 Mn1 N3 C13 96.2(2)
O1 Mn1 N3 C24 46.2(3)
O2 Mn1 N3 C24 108.54(18)
N1 Mn1 N3 C24 -158.38(18)
N4 Mn1 N3 C24 0.70(17)
N2 Mn1 N3 C24 -85.85(18)
O1 Mn1 N4 C22 16.4(3)
O2 Mn1 N4 C22 100.4(3)
N1 Mn1 N4 C22 -127.6(3)
N3 Mn1 N4 C22 -179.2(3)
N2 Mn1 N4 C22 -78.6(3)
O1 Mn1 N4 C23 -165.56(19)
O2 Mn1 N4 C23 -81.47(19)
N1 Mn1 N4 C23 50.5(3)
N3 Mn1 N4 C23 -1.13(18)
N2 Mn1 N4 C23 99.47(19)
C12 N1 C1 C2 0.0(4)
Mn1 N1 C1 C2 167.9(2)
N1 C1 C2 C3 -0.7(5)
C1 C2 C3 C4 0.6(5)
C2 C3 C4 C12 0.1(5)
C2 C3 C4 C5 -179.6(3)
C3 C4 C5 C6 -178.6(3)
C12 C4 C5 C6 1.7(5)
C4 C5 C6 C7 -0.7(5)
C5 C6 C7 C8 179.5(3)
C5 C6 C7 C11 -1.0(5)
C11 C7 C8 C9 0.5(5)
C6 C7 C8 C9 180.0(3)
C7 C8 C9 C10 -1.4(5)
C11 N2 C10 C9 0.6(5)
Mn1 N2 C10 C9 -169.0(2)
C8 C9 C10 N2 0.9(5)
C10 N2 C11 C7 -1.5(4)
Mn1 N2 C11 C7 169.6(2)
C10 N2 C11 C12 178.3(2)
Mn1 N2 C11 C12 -10.6(3)
C8 C7 C11 N2 1.0(4)
C6 C7 C11 N2 -178.5(3)
C8 C7 C11 C12 -178.8(3)
C6 C7 C11 C12 1.6(4)
C1 N1 C12 C4 0.7(4)
Mn1 N1 C12 C4 -168.5(2)
C1 N1 C12 C11 -179.3(2)
Mn1 N1 C12 C11 11.5(3)
C3 C4 C12 N1 -0.8(4)
C5 C4 C12 N1 178.9(3)
C3 C4 C12 C11 179.3(3)
C5 C4 C12 C11 -1.0(4)
N2 C11 C12 N1 -0.4(4)
C7 C11 C12 N1 179.4(2)
N2 C11 C12 C4 179.6(2)
C7 C11 C12 C4 -0.6(4)
C24 N3 C13 C14 0.5(4)
Mn1 N3 C13 C14 178.4(2)
N3 C13 C14 C15 0.7(5)
C13 C14 C15 C16 -1.1(5)
C14 C15 C16 C24 0.4(5)
C14 C15 C16 C17 -179.0(3)
C15 C16 C17 C18 179.2(3)
C24 C16 C17 C18 -0.1(5)
C16 C17 C18 C19 -0.8(5)
C17 C18 C19 C20 -179.5(3)
C17 C18 C19 C23 0.9(5)
C23 C19 C20 C21 -0.7(5)
C18 C19 C20 C21 179.8(3)
C19 C20 C21 C22 0.2(5)
C23 N4 C22 C21 0.4(5)
Mn1 N4 C22 C21 178.5(2)
C20 C21 C22 N4 -0.1(5)
C22 N4 C23 C19 -0.9(4)
Mn1 N4 C23 C19 -179.2(2)
C22 N4 C23 C24 179.7(3)
Mn1 N4 C23 C24 1.4(3)
C20 C19 C23 N4 1.1(4)
C18 C19 C23 N4 -179.3(3)
C20 C19 C23 C24 -179.6(3)
C18 C19 C23 C24 0.0(4)
C13 N3 C24 C16 -1.3(4)
Mn1 N3 C24 C16 -179.5(2)
C13 N3 C24 C23 177.9(2)
Mn1 N3 C24 C23 -0.2(3)
C15 C16 C24 N3 0.9(4)
C17 C16 C24 N3 -179.8(3)
C15 C16 C24 C23 -178.3(3)
C17 C16 C24 C23 1.0(4)
N4 C23 C24 N3 -0.8(4)
C19 C23 C24 N3 179.8(2)
N4 C23 C24 C16 178.4(2)
C19 C23 C24 C16 -0.9(4)
C30 C25 C26 C27 -0.4(4)
C31 C25 C26 C27 -179.5(3)
C25 C26 C27 C28 0.6(5)
C26 C27 C28 C29 -0.5(5)
C26 C27 C28 S1 -180.0(2)
O5' S1 C28 C27 30.4(8)
O7' S1 C28 C27 163.1(8)
O6 S1 C28 C27 -50.0(5)
O7 S1 C28 C27 -172.6(5)
O6' S1 C28 C27 -83.9(7)
O5 S1 C28 C27 71.4(5)
O5' S1 C28 C29 -149.1(8)
O7' S1 C28 C29 -16.4(8)
O6 S1 C28 C29 130.6(5)
O7 S1 C28 C29 8.0(5)
O6' S1 C28 C29 96.6(7)
O5 S1 C28 C29 -108.1(5)
C27 C28 C29 C30 0.3(5)
S1 C28 C29 C30 179.8(3)
C28 C29 C30 C25 -0.2(5)
C26 C25 C30 C29 0.2(5)
C31 C25 C30 C29 179.3(3)
C30 C25 C31 O4 -165.8(3)
C26 C25 C31 O4 13.2(4)
C30 C25 C31 O3 11.7(4)
C26 C25 C31 O3 -169.3(3)
